data_4119625
loop_
_publ_author_name
'Julien Lieffrig'
'Olivier Jeannin'
'Marc Fourmigu\'e'

_publ_section_title
;
 Expanded Halogen-Bonded Anion Organic Networks with Star-Shaped
 Iodoethynyl-Substituted Molecules: From Corrugated 2D Hexagonal Lattices
 to Pyrite-Type 2-Fold Interpenetrated Cubic Lattices
;
_journal_name_full 'Journal of the American Chemical Society'
_journal_page_first 6200
_journal_page_last 6210
_journal_paper_doi 10.1021/ja400740v
_journal_volume 135
_journal_year 2013
_chemical_formula_moiety 'C12 F3 I3, C12 H27 S, I'
_chemical_formula_sum 'C24 H27 F3 I4 S'
_chemical_formula_weight 912.12
_chemical_name_systematic
;
 ?
;
_space_group_IT_number 14
_symmetry_cell_setting monoclinic
_symmetry_space_group_name_Hall '-P 2yn'
_symmetry_space_group_name_H-M 'P 1 21/n 1'
_atom_sites_solution_hydrogens geom
_atom_sites_solution_primary direct
_atom_sites_solution_secondary difmap
_audit_creation_method SHELXL-97
_cell_angle_alpha 90.00
_cell_angle_beta 90.2730(10)
_cell_angle_gamma 90.00
_cell_formula_units_Z 4
_cell_length_a 8.6022(2)
_cell_length_b 26.1613(7)
_cell_length_c 13.6072(3)
_cell_measurement_reflns_used 9942
_cell_measurement_temperature 150(2)
_cell_measurement_theta_max 27.46
_cell_measurement_theta_min 2.49
_cell_volume 3062.19(13)
_computing_cell_refinement 'Bruker SMART, 2006'
_computing_data_collection 'Bruker SMART, 2006'
_computing_data_reduction 'Bruker SAINT, 2006'
_computing_molecular_graphics 'Ortep-3 for Windows (Farrugia, 1997)'
_computing_publication_material 'WinGX publication routines (Farrugia, 1999)'
_computing_structure_refinement 'SHELXL-97 (Sheldrick, 1997)'
_computing_structure_solution 'SIR97 (Altomare et al., 1999)'
_diffrn_ambient_temperature 150(2)
_diffrn_detector 'CCD plate'
_diffrn_measured_fraction_theta_full 0.995
_diffrn_measured_fraction_theta_max 0.995
_diffrn_measurement_device_type 'APEXII, Bruker-AXS'
_diffrn_measurement_method 'CCD rotation images, thin slices'
_diffrn_radiation_monochromator graphite
_diffrn_radiation_source 'fine-focus sealed tube'
_diffrn_radiation_type MoK\a
_diffrn_radiation_wavelength 0.71073
_diffrn_reflns_av_R_equivalents 0.0299
_diffrn_reflns_av_sigmaI/netI 0.0244
_diffrn_reflns_limit_h_max 11
_diffrn_reflns_limit_h_min -7
_diffrn_reflns_limit_k_max 31
_diffrn_reflns_limit_k_min -33
_diffrn_reflns_limit_l_max 16
_diffrn_reflns_limit_l_min -17
_diffrn_reflns_number 30553
_diffrn_reflns_theta_full 27.54
_diffrn_reflns_theta_max 27.54
_diffrn_reflns_theta_min 1.56
_exptl_absorpt_coefficient_mu 4.167
_exptl_absorpt_correction_T_max 0.812
_exptl_absorpt_correction_T_min 0.554
_exptl_absorpt_correction_type multi-scan
_exptl_absorpt_process_details
;
  [Sheldrick, G.M. (2002). SADABS Bruker AXS Inc., Madison, Wisconsin, USA]
;
_exptl_crystal_colour colourless
_exptl_crystal_density_diffrn 1.978
_exptl_crystal_description prism
_exptl_crystal_F_000 1704
_exptl_crystal_size_max 0.23
_exptl_crystal_size_mid 0.12
_exptl_crystal_size_min 0.05
_refine_diff_density_max 1.430
_refine_diff_density_min -0.558
_refine_diff_density_rms 0.116
_refine_ls_extinction_method none
_refine_ls_goodness_of_fit_ref 1.146
_refine_ls_hydrogen_treatment constr
_refine_ls_matrix_type full
_refine_ls_number_parameters 289
_refine_ls_number_reflns 7021
_refine_ls_number_restraints 0
_refine_ls_restrained_S_all 1.146
_refine_ls_R_factor_all 0.0334
_refine_ls_R_factor_gt 0.0251
_refine_ls_shift/su_max 0.002
_refine_ls_shift/su_mean 0.000
_refine_ls_structure_factor_coef Fsqd
_refine_ls_weighting_details 'calc w=1/[\s^2^(Fo^2^)+(0.0326P)^2^+3.9102P] where P=(Fo^2^+2Fc^2^)/3'
_refine_ls_weighting_scheme calc
_refine_ls_wR_factor_gt 0.0600
_refine_ls_wR_factor_ref 0.0758
_reflns_number_gt 6064
_reflns_number_total 7021
_reflns_threshold_expression >2sigma(I)
_cod_data_source_file ja400740v_si_001_08.cif
_cod_data_source_block 1-Bu3SI
_cod_original_sg_symbol_H-M 'P 21/n'
_cod_database_code 4119625

loop_
_symmetry_equiv_pos_as_xyz
'x, y, z'
'-x+1/2, y+1/2, -z+1/2'
'-x, -y, -z'
'x-1/2, -y-1/2, z-1/2'

loop_
_atom_site_label
_atom_site_type_symbol
_atom_site_fract_x
_atom_site_fract_y
_atom_site_fract_z
_atom_site_U_iso_or_equiv
_atom_site_adp_type
_atom_site_occupancy
_atom_site_symmetry_multiplicity
_atom_site_calc_flag
_atom_site_refinement_flags
I1 I 0.45165(3) 0.223303(10) 0.440552(19) 0.03606(7) Uani 1 1 d .
I2 I 1.13293(3) -0.091566(11) 0.219610(18) 0.03418(7) Uani 1 1 d .
I3 I 0.43719(3) -0.109961(12) 0.84512(2) 0.03962(8) Uani 1 1 d .
F1 F 0.8285(3) 0.06582(10) 0.35967(18) 0.0425(6) Uani 1 1 d .
F2 F 0.8071(3) -0.08424(9) 0.54433(18) 0.0432(6) Uani 1 1 d .
F3 F 0.5165(3) 0.05835(10) 0.63992(18) 0.0425(6) Uani 1 1 d .
C1 C 0.5646(5) 0.15629(17) 0.4619(3) 0.0384(9) Uani 1 1 d .
C2 C 0.6178(5) 0.11542(17) 0.4809(3) 0.0371(9) Uani 1 1 d .
C3 C 0.6724(4) 0.06501(15) 0.5002(3) 0.0326(8) Uani 1 1 d .
C4 C 0.7744(4) 0.04003(16) 0.4371(3) 0.0325(8) Uani 1 1 d .
C5 C 0.8227(4) -0.01022(15) 0.4495(3) 0.0316(8) Uani 1 1 d .
C6 C 0.7637(4) -0.03569(15) 0.5306(3) 0.0319(8) Uani 1 1 d .
C7 C 0.6611(4) -0.01373(16) 0.5975(3) 0.0319(8) Uani 1 1 d .
C8 C 0.6192(4) 0.03614(16) 0.5791(3) 0.0333(8) Uani 1 1 d .
C9 C 1.0086(4) -0.05350(16) 0.3216(3) 0.0348(9) Uani 1 1 d .
C10 C 0.9234(4) -0.03422(16) 0.3801(3) 0.0338(8) Uani 1 1 d .
C11 C 0.5406(5) -0.06768(18) 0.7405(3) 0.0391(9) Uani 1 1 d .
C12 C 0.5980(5) -0.04272(17) 0.6774(3) 0.0375(9) Uani 1 1 d .
S1 S 0.39890(11) 0.17286(4) 0.78593(7) 0.0351(2) Uani 1 1 d .
C13 C 0.4020(5) 0.23982(16) 0.8191(3) 0.0373(9) Uani 1 1 d .
H13A H 0.2961 0.2517 0.8277 0.045 Uiso 1 1 calc R
H13B H 0.4559 0.2437 0.8815 0.045 Uiso 1 1 calc R
C14 C 0.4818(5) 0.27293(18) 0.7421(3) 0.0432(10) Uani 1 1 d .
H14A H 0.5853 0.2597 0.7298 0.052 Uiso 1 1 calc R
H14B H 0.4234 0.2714 0.6810 0.052 Uiso 1 1 calc R
C15 C 0.4933(6) 0.32796(18) 0.7758(4) 0.0491(11) Uani 1 1 d .
H15A H 0.3896 0.3407 0.7890 0.059 Uiso 1 1 calc R
H15B H 0.5519 0.3292 0.8369 0.059 Uiso 1 1 calc R
C16 C 0.5698(7) 0.3623(2) 0.7020(4) 0.0652(15) Uani 1 1 d .
H16A H 0.5742 0.3965 0.7274 0.098 Uiso 1 1 calc R
H16B H 0.5108 0.3620 0.6419 0.098 Uiso 1 1 calc R
H16C H 0.6733 0.3503 0.6895 0.098 Uiso 1 1 calc R
C17 C 0.2918(5) 0.14537(17) 0.8869(3) 0.0381(9) Uani 1 1 d .
H17A H 0.3336 0.1583 0.9484 0.046 Uiso 1 1 calc R
H17B H 0.1839 0.1559 0.8824 0.046 Uiso 1 1 calc R
C18 C 0.2999(5) 0.08779(17) 0.8872(3) 0.0416(10) Uani 1 1 d .
H18A H 0.4078 0.0772 0.8917 0.050 Uiso 1 1 calc R
H18B H 0.2579 0.0749 0.8257 0.050 Uiso 1 1 calc R
C19 C 0.2100(6) 0.0647(2) 0.9721(3) 0.0512(12) Uani 1 1 d .
H19A H 0.2508 0.0782 1.0334 0.061 Uiso 1 1 calc R
H19B H 0.1019 0.0749 0.9668 0.061 Uiso 1 1 calc R
C20 C 0.2192(8) 0.0077(2) 0.9745(5) 0.084(2) Uani 1 1 d .
H20A H 0.1606 -0.0050 1.0292 0.125 Uiso 1 1 calc R
H20B H 0.3258 -0.0027 0.9813 0.125 Uiso 1 1 calc R
H20C H 0.1771 -0.0060 0.9146 0.125 Uiso 1 1 calc R
C21 C 0.2643(5) 0.16919(17) 0.6834(3) 0.0371(9) Uani 1 1 d .
H21A H 0.3219 0.1761 0.6238 0.045 Uiso 1 1 calc R
H21B H 0.2270 0.1343 0.6791 0.045 Uiso 1 1 calc R
C22 C 0.1247(5) 0.20405(17) 0.6848(3) 0.0390(9) Uani 1 1 d .
H22A H 0.1597 0.2393 0.6862 0.047 Uiso 1 1 calc R
H22B H 0.0656 0.1978 0.7440 0.047 Uiso 1 1 calc R
C23 C 0.0189(5) 0.19597(18) 0.5946(3) 0.0417(10) Uani 1 1 d .
H23A H 0.0763 0.2038 0.5353 0.050 Uiso 1 1 calc R
H23B H -0.0128 0.1604 0.5914 0.050 Uiso 1 1 calc R
C24 C -0.1225(6) 0.2293(2) 0.5996(4) 0.0560(13) Uani 1 1 d .
H24A H -0.1866 0.2234 0.5428 0.084 Uiso 1 1 calc R
H24B H -0.0914 0.2645 0.6013 0.084 Uiso 1 1 calc R
H24C H -0.1801 0.2213 0.6579 0.084 Uiso 1 1 calc R
I4 I 0.22769(3) 0.329325(11) 0.457469(19) 0.03699(7) Uani 1 1 d .

loop_
_atom_site_aniso_label
_atom_site_aniso_U_11
_atom_site_aniso_U_22
_atom_site_aniso_U_33
_atom_site_aniso_U_23
_atom_site_aniso_U_13
_atom_site_aniso_U_12
I1 0.03199(13) 0.03755(16) 0.03868(14) 0.00725(11) 0.00264(10) 0.00245(10)
I2 0.02849(13) 0.04208(16) 0.03196(13) -0.00146(11) -0.00161(10) -0.00444(10)
I3 0.03428(14) 0.04802(17) 0.03653(14) 0.00710(12) -0.00230(11) -0.00397(11)
F1 0.0414(13) 0.0408(14) 0.0452(13) 0.0080(11) 0.0034(11) -0.0022(10)
F2 0.0455(14) 0.0342(14) 0.0500(14) 0.0040(11) -0.0026(11) 0.0027(10)
F3 0.0304(12) 0.0515(16) 0.0457(13) -0.0072(11) -0.0002(10) 0.0020(10)
C1 0.036(2) 0.038(2) 0.041(2) -0.0006(18) 0.0017(17) 0.0004(17)
C2 0.031(2) 0.040(2) 0.041(2) -0.0027(18) -0.0034(17) -0.0022(17)
C3 0.0257(18) 0.032(2) 0.040(2) -0.0007(16) -0.0087(15) -0.0034(15)
C4 0.0262(18) 0.037(2) 0.0338(19) 0.0028(17) -0.0070(15) -0.0058(15)
C5 0.0236(17) 0.036(2) 0.0351(19) -0.0033(16) -0.0063(15) -0.0056(15)
C6 0.0277(18) 0.029(2) 0.039(2) -0.0022(16) -0.0116(16) -0.0025(14)
C7 0.0252(17) 0.037(2) 0.0337(19) 0.0003(16) -0.0068(15) -0.0079(15)
C8 0.0223(17) 0.041(2) 0.036(2) -0.0074(17) -0.0082(15) -0.0032(15)
C9 0.0300(19) 0.037(2) 0.037(2) -0.0021(17) -0.0040(16) -0.0045(16)
C10 0.0304(19) 0.035(2) 0.036(2) -0.0020(17) -0.0095(16) -0.0068(16)
C11 0.032(2) 0.047(3) 0.038(2) 0.0030(19) -0.0029(17) -0.0020(18)
C12 0.031(2) 0.045(3) 0.037(2) -0.0032(19) -0.0075(17) -0.0038(17)
S1 0.0328(5) 0.0368(6) 0.0357(5) -0.0015(4) -0.0014(4) -0.0020(4)
C13 0.035(2) 0.039(2) 0.038(2) -0.0062(18) -0.0012(17) -0.0010(17)
C14 0.035(2) 0.044(3) 0.050(3) 0.001(2) 0.0050(19) -0.0090(18)
C15 0.055(3) 0.041(3) 0.052(3) -0.003(2) -0.003(2) -0.006(2)
C16 0.064(3) 0.057(3) 0.076(4) 0.007(3) 0.000(3) -0.022(3)
C17 0.038(2) 0.044(3) 0.032(2) -0.0013(18) 0.0009(17) -0.0024(18)
C18 0.037(2) 0.047(3) 0.041(2) 0.0028(19) -0.0078(18) -0.0039(18)
C19 0.050(3) 0.059(3) 0.045(3) 0.012(2) -0.006(2) -0.009(2)
C20 0.091(5) 0.058(4) 0.103(5) 0.036(4) 0.009(4) -0.005(3)
C21 0.039(2) 0.041(2) 0.0309(19) 0.0006(17) -0.0024(17) -0.0044(17)
C22 0.034(2) 0.038(2) 0.045(2) 0.0044(19) -0.0033(18) -0.0046(17)
C23 0.042(2) 0.047(3) 0.036(2) 0.0077(19) -0.0016(18) -0.0054(19)
C24 0.042(3) 0.066(4) 0.060(3) 0.007(3) -0.013(2) 0.003(2)
I4 0.03662(14) 0.03916(16) 0.03517(14) 0.00121(11) -0.00002(11) 0.00583(10)

loop_
_atom_type_symbol
_atom_type_description
_atom_type_scat_dispersion_real
_atom_type_scat_dispersion_imag
_atom_type_scat_source
C C 0.0033 0.0016 'International Tables Vol C Tables 4.2.6.8 and 6.1.1.4'
H H 0.0000 0.0000 'International Tables Vol C Tables 4.2.6.8 and 6.1.1.4'
F F 0.0171 0.0103 'International Tables Vol C Tables 4.2.6.8 and 6.1.1.4'
S S 0.1246 0.1234 'International Tables Vol C Tables 4.2.6.8 and 6.1.1.4'
I I -0.4742 1.8119 'International Tables Vol C Tables 4.2.6.8 and 6.1.1.4'

loop_
_geom_angle_atom_site_label_1
_geom_angle_atom_site_label_2
_geom_angle_atom_site_label_3
_geom_angle
C2 C1 I1 172.8(4)
C1 C2 C3 176.0(4)
C8 C3 C4 115.5(4)
C8 C3 C2 122.3(4)
C4 C3 C2 122.0(4)
F1 C4 C5 117.9(4)
F1 C4 C3 118.1(4)
C5 C4 C3 124.0(4)
C6 C5 C4 116.2(4)
C6 C5 C10 122.6(4)
C4 C5 C10 121.2(4)
F2 C6 C5 117.7(3)
F2 C6 C7 118.5(4)
C5 C6 C7 123.8(4)
C8 C7 C6 115.9(4)
C8 C7 C12 122.7(4)
C6 C7 C12 121.3(4)
F3 C8 C7 118.0(4)
F3 C8 C3 117.4(4)
C7 C8 C3 124.6(4)
C10 C9 I2 173.6(4)
C9 C10 C5 178.9(4)
C12 C11 I3 178.3(4)
C11 C12 C7 176.8(4)
C17 S1 C13 101.7(2)
C17 S1 C21 103.78(19)
C13 S1 C21 104.6(2)
C14 C13 S1 112.6(3)
C14 C13 H13A 109.1
S1 C13 H13A 109.1
C14 C13 H13B 109.1
S1 C13 H13B 109.1
H13A C13 H13B 107.8
C15 C14 C13 111.1(4)
C15 C14 H14A 109.4
C13 C14 H14A 109.4
C15 C14 H14B 109.4
C13 C14 H14B 109.4
H14A C14 H14B 108.0
C16 C15 C14 113.2(4)
C16 C15 H15A 108.9
C14 C15 H15A 108.9
C16 C15 H15B 108.9
C14 C15 H15B 108.9
H15A C15 H15B 107.8
C15 C16 H16A 109.5
C15 C16 H16B 109.5
H16A C16 H16B 109.5
C15 C16 H16C 109.5
H16A C16 H16C 109.5
H16B C16 H16C 109.5
C18 C17 S1 112.0(3)
C18 C17 H17A 109.2
S1 C17 H17A 109.2
C18 C17 H17B 109.2
S1 C17 H17B 109.2
H17A C17 H17B 107.9
C17 C18 C19 112.0(4)
C17 C18 H18A 109.2
C19 C18 H18A 109.2
C17 C18 H18B 109.2
C19 C18 H18B 109.2
H18A C18 H18B 107.9
C20 C19 C18 112.8(5)
C20 C19 H19A 109.0
C18 C19 H19A 109.0
C20 C19 H19B 109.0
C18 C19 H19B 109.0
H19A C19 H19B 107.8
C19 C20 H20A 109.5
C19 C20 H20B 109.5
H20A C20 H20B 109.5
C19 C20 H20C 109.5
H20A C20 H20C 109.5
H20B C20 H20C 109.5
C22 C21 S1 117.7(3)
C22 C21 H21A 107.9
S1 C21 H21A 107.9
C22 C21 H21B 107.9
S1 C21 H21B 107.9
H21A C21 H21B 107.2
C21 C22 C23 112.1(4)
C21 C22 H22A 109.2
C23 C22 H22A 109.2
C21 C22 H22B 109.2
C23 C22 H22B 109.2
H22A C22 H22B 107.9
C24 C23 C22 111.2(4)
C24 C23 H23A 109.4
C22 C23 H23A 109.4
C24 C23 H23B 109.4
C22 C23 H23B 109.4
H23A C23 H23B 108.0
C23 C24 H24A 109.5
C23 C24 H24B 109.5
H24A C24 H24B 109.5
C23 C24 H24C 109.5
H24A C24 H24C 109.5
H24B C24 H24C 109.5

loop_
_geom_bond_atom_site_label_1
_geom_bond_atom_site_label_2
_geom_bond_distance
I1 C1 2.024(4)
I2 C9 2.019(4)
I3 C11 2.013(4)
F1 C4 1.337(4)
F2 C6 1.337(5)
F3 C8 1.346(4)
C1 C2 1.191(6)
C2 C3 1.424(6)
C3 C8 1.392(6)
C3 C4 1.393(6)
C4 C5 1.389(6)
C5 C6 1.388(5)
C5 C10 1.429(6)
C6 C7 1.395(6)
C7 C8 1.376(6)
C7 C12 1.435(6)
C9 C10 1.196(6)
C11 C12 1.188(6)
S1 C17 1.808(4)
S1 C13 1.809(4)
S1 C21 1.811(4)
C13 C14 1.526(6)
C13 H13A 0.9700
C13 H13B 0.9700
C14 C15 1.514(6)
C14 H14A 0.9700
C14 H14B 0.9700
C15 C16 1.502(7)
C15 H15A 0.9700
C15 H15B 0.9700
C16 H16A 0.9600
C16 H16B 0.9600
C16 H16C 0.9600
C17 C18 1.508(6)
C17 H17A 0.9700
C17 H17B 0.9700
C18 C19 1.519(6)
C18 H18A 0.9700
C18 H18B 0.9700
C19 C20 1.495(8)
C19 H19A 0.9700
C19 H19B 0.9700
C20 H20A 0.9600
C20 H20B 0.9600
C20 H20C 0.9600
C21 C22 1.508(6)
C21 H21A 0.9700
C21 H21B 0.9700
C22 C23 1.539(6)
C22 H22A 0.9700
C22 H22B 0.9700
C23 C24 1.498(6)
C23 H23A 0.9700
C23 H23B 0.9700
C24 H24A 0.9600
C24 H24B 0.9600
C24 H24C 0.9600

loop_
_geom_torsion_atom_site_label_1
_geom_torsion_atom_site_label_2
_geom_torsion_atom_site_label_3
_geom_torsion_atom_site_label_4
_geom_torsion
I1 C1 C2 C3 66(8)
C1 C2 C3 C8 -84(7)
C1 C2 C3 C4 91(7)
C8 C3 C4 F1 179.6(3)
C2 C3 C4 F1 4.0(5)
C8 C3 C4 C5 0.0(5)
C2 C3 C4 C5 -175.6(4)
F1 C4 C5 C6 -179.9(3)
C3 C4 C5 C6 -0.3(5)
F1 C4 C5 C10 -1.9(5)
C3 C4 C5 C10 177.7(3)
C4 C5 C6 F2 179.5(3)
C10 C5 C6 F2 1.5(5)
C4 C5 C6 C7 0.3(5)
C10 C5 C6 C7 -177.7(3)
F2 C6 C7 C8 -179.3(3)
C5 C6 C7 C8 -0.1(5)
F2 C6 C7 C12 -2.3(5)
C5 C6 C7 C12 176.9(3)
C6 C7 C8 F3 177.9(3)
C12 C7 C8 F3 1.0(5)
C6 C7 C8 C3 -0.3(5)
C12 C7 C8 C3 -177.2(4)
C4 C3 C8 F3 -177.9(3)
C2 C3 C8 F3 -2.3(5)
C4 C3 C8 C7 0.3(5)
C2 C3 C8 C7 175.9(4)
I2 C9 C10 C5 -142(19)
C6 C5 C10 C9 -157(21)
C4 C5 C10 C9 26(22)
I3 C11 C12 C7 -26(21)
C8 C7 C12 C11 96(9)
C6 C7 C12 C11 -81(9)
C17 S1 C13 C14 -177.6(3)
C21 S1 C13 C14 -69.8(3)
S1 C13 C14 C15 -175.6(3)
C13 C14 C15 C16 -179.5(4)
C13 S1 C17 C18 -168.7(3)
C21 S1 C17 C18 82.9(3)
S1 C17 C18 C19 179.9(3)
C17 C18 C19 C20 -179.0(4)
C17 S1 C21 C22 70.4(4)
C13 S1 C21 C22 -35.8(4)
S1 C21 C22 C23 -178.7(3)
C21 C22 C23 C24 177.5(4)
